data_2100516
loop_
_publ_author_name
'Barnes, Paris W.'
'Lufaso, Michael W.'
'Woodward, Patrick M.'

_publ_section_title
;
 Structure determination of <i>A</i>~2~<i>M</i>^3+^TaO~6~ and
 <i>A</i>~2~<i>M</i>^3+^NbO~6~ ordered perovskites: octahedral tilting
 and pseudosymmetry
;
_journal_coeditor_code WS5031
_journal_date_accepted 2006-01-19
_journal_date_recd_electronic 2005-06-10
_journal_issue 3
_journal_name_full 'Acta Crystallographica Section B'
_journal_page_first 384
_journal_page_last 396
_journal_paper_category FA
_journal_paper_doi 10.1107/S0108768106002448
_journal_volume 62
_journal_year 2006
_chemical_formula_sum 'Ga O6 Sr2 Ta'
_chemical_formula_weight 521.902
_space_group_IT_number 87
_symmetry_cell_setting tetragonal
_symmetry_space_group_name_Hall '-I 4'
_symmetry_space_group_name_H-M 'I 4/m'
_audit_creation_method 'from EXP file using GSAS2CIF'
_cell_angle_alpha 90.0
_cell_angle_beta 90.0
_cell_angle_gamma 90.0
_cell_formula_units_Z 2
_cell_length_a 5.57539(11)
_cell_length_b 5.57539
_cell_length_c 7.8949(2)
_cell_measurement_temperature 298
_cell_volume 245.413(8)
_computing_structure_refinement GSAS
_diffrn_ambient_temperature 298
_diffrn_measurement_device BT-1
_diffrn_measurement_method reactor
_diffrn_radiation_probe neutron
_diffrn_radiation_source NIST
_diffrn_radiation_type neutron
_diffrn_radiation_wavelength 1.5403
_exptl_crystal_density_diffrn 7.063
_refine_ls_goodness_of_fit_all 1.18
_refine_ls_matrix_type full
_refine_ls_number_parameters 28
_refine_ls_number_restraints 12
_refine_ls_shift/su_max 0.04
_refine_ls_shift/su_mean 0.01
_cod_data_source_file ws5031.cif
_cod_data_source_block Sr2GaTaO6
_cod_depositor_comments
;
The following automatic conversions were performed:
'_geom_bond_publ_flag' value 'N' changed to 'n' according to
'/home/saulius/struct/CIF-dictionaries/cif_core.dic' dictionary named
'cif_core.dic' version 2.4.1 from 2010-06-29 (66
times).

'_geom_angle_publ_flag' value 'N' changed to 'n' according to
'/home/saulius/struct/CIF-dictionaries/cif_core.dic' dictionary named
'cif_core.dic' version 2.4.1 from 2010-06-29 (512 times).

Automatic conversion script
Id: cif_fix_enum 1527 2010-12-29 10:47:43Z saulius 

The following automatic conversions were performed:

'_geom_bond_publ_flag' value 'N' changed to 'n' according to
/home/saulius/struct/CIF-dictionaries/cif_core.dic dictionary named
'cif_core.dic' version 2.4.1 from 2010-06-29 (66
times).

'_geom_angle_publ_flag' value 'N' changed to 'n' according
to /home/saulius/struct/CIF-dictionaries/cif_core.dic dictionary
named 'cif_core.dic' version 2.4.1 from 2010-06-29 (512 times).

Automatic conversion script
Id: cif_fix_values 1715 2011-07-08 13:25:40Z adriana 
;
_cod_original_cell_volume 245.410(10)
_cod_original_sg_symbol_H-M I4/m
_cod_database_code 2100516

loop_
_symmetry_equiv_pos_site_id
_symmetry_equiv_pos_as_xyz
1 +x,+y,+z
2 -y,+x,+z
3 -x,-y,+z
4 +y,-x,+z
-1 -x,-y,-z
-2 +y,-x,-z
-3 +x,+y,-z
-4 -y,+x,-z
101 +x+1/2,+y+1/2,+z+1/2
102 -y+1/2,+x+1/2,+z+1/2
103 -x+1/2,-y+1/2,+z+1/2
104 +y+1/2,-x+1/2,+z+1/2
-101 -x+1/2,-y+1/2,-z+1/2
-102 +y+1/2,-x+1/2,-z+1/2
-103 +x+1/2,+y+1/2,-z+1/2
-104 -y+1/2,+x+1/2,-z+1/2

loop_
_atom_site_type_symbol
_atom_site_label
_atom_site_fract_x
_atom_site_fract_y
_atom_site_fract_z
_atom_site_U_iso_or_equiv
_atom_site_thermal_displace_type
_atom_site_occupancy
Sr Sr 0.0 0.5 0.25 0.01223(17) Uiso 1.0
Ga Ga1 0.0 0.0 0.0 0.00487(17) Uiso 1.0
Ta Ta2 0.5 0.5 0.0 0.00487(17) Uiso 1.0
O O1 0.0 0.0 0.2499(7) 0.0098(7) Uiso 1.0
O O2 0.2671(5) 0.2327(5) 0.0 0.0116(3) Uiso 1.0

loop_
_atom_type_symbol
Sr
Ga
Ta
O

loop_
_geom_angle_atom_site_label_1
_geom_angle_atom_site_label_2
_geom_angle_atom_site_label_3
_geom_angle_site_symmetry_1
_geom_angle_site_symmetry_3
_geom_angle
_geom_angle_publ_flag
Sr Sr Sr 2_555 2_565 90.0 n
Sr Sr Sr 2_555 2_655 90.0 n
Sr Sr Sr 2_555 2_665 180.0 n
Sr Sr Sr 2_555 -1_565 90.0 n
Sr Sr Sr 2_555 -1_566 90.0 n
Sr Sr Ga1 2_555 1_555 54.7529(5) n
Sr Sr Ga1 2_555 1_565 125.2471(5) n
Sr Sr Ga1 2_555 101_455 54.7529(5) n
Sr Sr Ga1 2_555 101_555 125.2471(5) n
Sr Sr Ta2 2_555 1_455 54.7529(5) n
Sr Sr Ta2 2_555 1_555 125.2471(5) n
Sr Sr Ta2 2_555 101_445 54.7529(5) n
Sr Sr Ta2 2_555 101_455 125.2471(5) n
Sr Sr O1 2_555 1_555 45.0 n
Sr Sr O1 2_555 1_565 135.0 n
Sr Sr O1 2_555 -101_455 45.0 n
Sr Sr O1 2_555 -101_555 135.0 n
Sr Sr O2 2_555 1_555 89.98(8) n
Sr Sr O2 2_555 2_555 47.081(19) n
Sr Sr O2 2_555 3_565 90.02(8) n
Sr Sr O2 2_555 4_565 132.919(19) n
Sr Sr O2 2_555 101_455 89.98(9) n
Sr Sr O2 2_555 102_555 136.872(17) n
Sr Sr O2 2_555 103_555 90.02(9) n
Sr Sr Sr 2_565 2_655 180.0 n
Sr Sr Sr 2_565 2_665 90.0 n
Sr Sr Sr 2_565 -1_565 90.0 n
Sr Sr Sr 2_565 -1_566 90.0 n
Sr Sr Ga1 2_565 1_555 125.2471(5) n
Sr Sr Ga1 2_565 1_565 54.7529(5) n
Sr Sr Ga1 2_565 101_455 54.7529(5) n
Sr Sr Ga1 2_565 101_555 125.2471(5) n
Sr Sr Ta2 2_565 1_455 54.7529(5) n
Sr Sr Ta2 2_565 1_555 125.2471(5) n
Sr Sr Ta2 2_565 101_445 125.2471(5) n
Sr Sr Ta2 2_565 101_455 54.7529(5) n
Sr Sr O1 2_565 1_555 135.0 n
Sr Sr O1 2_565 1_565 45.0 n
Sr Sr O1 2_565 -101_455 45.0 n
Sr Sr O1 2_565 -101_555 135.0 n
Sr Sr O2 2_565 1_555 136.872(17) n
Sr Sr O2 2_565 2_555 90.02(9) n
Sr Sr O2 2_565 3_565 43.128(17) n
Sr Sr O2 2_565 4_565 89.98(9) n
Sr Sr O2 2_565 101_455 47.081(19) n
Sr Sr O2 2_565 102_555 90.02(8) n
Sr Sr O2 2_565 103_555 132.919(19) n
Sr Sr Sr 2_655 2_665 90.0 n
Sr Sr Sr 2_655 -1_565 90.0 n
Sr Sr Sr 2_655 -1_566 90.0 n
Sr Sr Ga1 2_655 1_555 54.7529(5) n
Sr Sr Ga1 2_655 1_565 125.2471(5) n
Sr Sr Ga1 2_655 101_455 125.2471(5) n
Sr Sr Ga1 2_655 101_555 54.7529(5) n
Sr Sr Ta2 2_655 1_455 125.2471(5) n
Sr Sr Ta2 2_655 1_555 54.7529(5) n
Sr Sr Ta2 2_655 101_445 54.7529(5) n
Sr Sr Ta2 2_655 101_455 125.2471(5) n
Sr Sr O1 2_655 1_555 45.0 n
Sr Sr O1 2_655 1_565 135.0 n
Sr Sr O1 2_655 -101_455 135.0 n
Sr Sr O1 2_655 -101_555 45.0 n
Sr Sr O2 2_655 1_555 43.128(17) n
Sr Sr O2 2_655 2_555 89.98(9) n
Sr Sr O2 2_655 3_565 136.872(17) n
Sr Sr O2 2_655 4_565 90.02(9) n
Sr Sr O2 2_655 101_455 132.919(19) n
Sr Sr O2 2_655 102_555 89.98(8) n
Sr Sr O2 2_655 103_555 47.081(19) n
Sr Sr Sr 2_665 -1_565 90.0 n
Sr Sr Sr 2_665 -1_566 90.0 n
Sr Sr Ga1 2_665 1_555 125.2471(5) n
Sr Sr Ga1 2_665 1_565 54.7529(5) n
Sr Sr Ga1 2_665 101_455 125.2471(5) n
Sr Sr Ga1 2_665 101_555 54.7529(5) n
Sr Sr Ta2 2_665 1_455 125.2471(5) n
Sr Sr Ta2 2_665 1_555 54.7529(5) n
Sr Sr Ta2 2_665 101_445 125.2471(5) n
Sr Sr Ta2 2_665 101_455 54.7529(5) n
Sr Sr O1 2_665 1_555 135.0 n
Sr Sr O1 2_665 1_565 45.0 n
Sr Sr O1 2_665 -101_455 135.0 n
Sr Sr O1 2_665 -101_555 45.0 n
Sr Sr O2 2_665 1_555 90.02(8) n
Sr Sr O2 2_665 2_555 132.919(19) n
Sr Sr O2 2_665 3_565 89.98(8) n
Sr Sr O2 2_665 4_565 47.081(19) n
Sr Sr O2 2_665 101_455 90.02(9) n
Sr Sr O2 2_665 102_555 43.128(17) n
Sr Sr O2 2_665 103_555 89.98(9) n
Sr Sr Sr -1_565 -1_566 180.0 n
Sr Sr Ga1 -1_565 1_555 54.7010(10) n
Sr Sr Ga1 -1_565 1_565 54.7010(10) n
Sr Sr Ga1 -1_565 101_455 125.2989(10) n
Sr Sr Ga1 -1_565 101_555 125.2989(10) n
Sr Sr Ta2 -1_565 1_455 54.7010(10) n
Sr Sr Ta2 -1_565 1_555 54.7010(10) n
Sr Sr Ta2 -1_565 101_445 125.2989(10) n
Sr Sr Ta2 -1_565 101_455 125.2989(10) n
Sr Sr O1 -1_565 1_555 89.98(12) n
Sr Sr O1 -1_565 1_565 89.98(12) n
Sr Sr O1 -1_565 -101_455 90.02(12) n
Sr Sr O1 -1_565 -101_555 90.02(12) n
Sr Sr O2 -1_565 1_555 46.872(17) n
Sr Sr O2 -1_565 2_555 42.919(19) n
Sr Sr O2 -1_565 3_565 46.872(17) n
Sr Sr O2 -1_565 4_565 42.919(19) n
Sr Sr O2 -1_565 101_455 137.081(19) n
Sr Sr O2 -1_565 102_555 133.128(17) n
Sr Sr O2 -1_565 103_555 137.081(19) n
Sr Sr Ga1 -1_566 1_555 125.2989(10) n
Sr Sr Ga1 -1_566 1_565 125.2989(10) n
Sr Sr Ga1 -1_566 101_455 54.7010(10) n
Sr Sr Ga1 -1_566 101_555 54.7010(10) n
Sr Sr Ta2 -1_566 1_455 125.2989(10) n
Sr Sr Ta2 -1_566 1_555 125.2989(10) n
Sr Sr Ta2 -1_566 101_445 54.7010(10) n
Sr Sr Ta2 -1_566 101_455 54.7010(10) n
Sr Sr O1 -1_566 1_555 90.02(12) n
Sr Sr O1 -1_566 1_565 90.02(12) n
Sr Sr O1 -1_566 -101_455 89.98(12) n
Sr Sr O1 -1_566 -101_555 89.98(12) n
Sr Sr O2 -1_566 1_555 133.128(17) n
Sr Sr O2 -1_566 2_555 137.081(19) n
Sr Sr O2 -1_566 3_565 133.128(17) n
Sr Sr O2 -1_566 4_565 137.081(19) n
Sr Sr O2 -1_566 101_455 42.919(19) n
Sr Sr O2 -1_566 102_555 46.872(17) n
Sr Sr O2 -1_566 103_555 42.919(19) n
Ga1 Sr Ga1 1_555 1_565 109.4021(19) n
Ga1 Sr Ga1 1_555 101_455 109.5058(10) n
Ga1 Sr Ga1 1_555 101_555 109.5058(10) n
Ga1 Sr Ta2 1_555 1_455 70.4942(10) n
Ga1 Sr Ta2 1_555 1_555 70.4942(10) n
Ga1 Sr Ta2 1_555 101_445 70.5979(19) n
Ga1 Sr Ta2 1_555 101_455 179.9802 n
Ga1 Sr O1 1_555 1_555 35.28(12) n
Ga1 Sr O1 1_555 1_565 144.69(12) n
Ga1 Sr O1 1_555 -101_455 90.01(7) n
Ga1 Sr O1 1_555 -101_555 90.01(7) n
Ga1 Sr O2 1_555 1_555 35.28(8) n
Ga1 Sr O2 1_555 2_555 35.28(9) n
Ga1 Sr O2 1_555 3_565 91.51(5) n
Ga1 Sr O2 1_555 4_565 88.28(5) n
Ga1 Sr O2 1_555 101_455 144.68(9) n
Ga1 Sr O2 1_555 102_555 144.69(8) n
Ga1 Sr O2 1_555 103_555 91.74(5) n
Ga1 Sr Ga1 1_565 101_455 109.5058(10) n
Ga1 Sr Ga1 1_565 101_555 109.5058(10) n
Ga1 Sr Ta2 1_565 1_455 70.4942(10) n
Ga1 Sr Ta2 1_565 1_555 70.4942(10) n
Ga1 Sr Ta2 1_565 101_445 179.9802 n
Ga1 Sr Ta2 1_565 101_455 70.5979(19) n
Ga1 Sr O1 1_565 1_555 144.69(12) n
Ga1 Sr O1 1_565 1_565 35.28(12) n
Ga1 Sr O1 1_565 -101_455 90.01(7) n
Ga1 Sr O1 1_565 -101_555 90.01(7) n
Ga1 Sr O2 1_565 1_555 91.51(5) n
Ga1 Sr O2 1_565 2_555 88.28(5) n
Ga1 Sr O2 1_565 3_565 35.28(8) n
Ga1 Sr O2 1_565 4_565 35.28(9) n
Ga1 Sr O2 1_565 101_455 91.74(5) n
Ga1 Sr O2 1_565 102_555 88.51(5) n
Ga1 Sr O2 1_565 103_555 144.68(9) n
Ga1 Sr Ga1 101_455 101_555 109.4021(19) n
Ga1 Sr Ta2 101_455 1_455 70.5979(19) n
Ga1 Sr Ta2 101_455 1_555 179.9802 n
Ga1 Sr Ta2 101_455 101_445 70.4942(10) n
Ga1 Sr Ta2 101_455 101_455 70.4942(10) n
Ga1 Sr O1 101_455 1_555 90.01(7) n
Ga1 Sr O1 101_455 1_565 90.01(7) n
Ga1 Sr O1 101_455 -101_455 35.28(12) n
Ga1 Sr O1 101_455 -101_555 144.69(12) n
Ga1 Sr O2 101_455 1_555 144.69(8) n
Ga1 Sr O2 101_455 2_555 91.74(5) n
Ga1 Sr O2 101_455 3_565 88.51(5) n
Ga1 Sr O2 101_455 4_565 144.68(9) n
Ga1 Sr O2 101_455 101_455 35.28(9) n
Ga1 Sr O2 101_455 102_555 91.51(5) n
Ga1 Sr O2 101_455 103_555 88.28(5) n
Ga1 Sr Ta2 101_555 1_455 179.9802 n
Ga1 Sr Ta2 101_555 1_555 70.5979(19) n
Ga1 Sr Ta2 101_555 101_445 70.4942(10) n
Ga1 Sr Ta2 101_555 101_455 70.4942(10) n
Ga1 Sr O1 101_555 1_555 90.01(7) n
Ga1 Sr O1 101_555 1_565 90.01(7) n
Ga1 Sr O1 101_555 -101_455 144.69(12) n
Ga1 Sr O1 101_555 -101_555 35.28(12) n
Ga1 Sr O2 101_555 1_555 88.51(5) n
Ga1 Sr O2 101_555 2_555 144.68(9) n
Ga1 Sr O2 101_555 3_565 144.69(8) n
Ga1 Sr O2 101_555 4_565 91.74(5) n
Ga1 Sr O2 101_555 101_455 88.28(5) n
Ga1 Sr O2 101_555 102_555 35.28(8) n
Ga1 Sr O2 101_555 103_555 35.28(9) n
Ta2 Sr Ta2 1_455 1_555 109.4021(19) n
Ta2 Sr Ta2 1_455 101_445 109.5058(10) n
Ta2 Sr Ta2 1_455 101_455 109.5058(10) n
Ta2 Sr O1 1_455 1_555 89.99(7) n
Ta2 Sr O1 1_455 1_565 89.99(7) n
Ta2 Sr O1 1_455 -101_455 35.31(12) n
Ta2 Sr O1 1_455 -101_555 144.72(12) n
Ta2 Sr O2 1_455 1_555 91.49(5) n
Ta2 Sr O2 1_455 2_555 35.32(9) n
Ta2 Sr O2 1_455 3_565 35.31(8) n
Ta2 Sr O2 1_455 4_565 88.26(5) n
Ta2 Sr O2 1_455 101_455 91.72(5) n
Ta2 Sr O2 1_455 102_555 144.72(8) n
Ta2 Sr O2 1_455 103_555 144.72(9) n
Ta2 Sr Ta2 1_555 101_445 109.5058(10) n
Ta2 Sr Ta2 1_555 101_455 109.5058(10) n
Ta2 Sr O1 1_555 1_555 89.99(7) n
Ta2 Sr O1 1_555 1_565 89.99(7) n
Ta2 Sr O1 1_555 -101_455 144.72(12) n
Ta2 Sr O1 1_555 -101_555 35.31(12) n
Ta2 Sr O2 1_555 1_555 35.31(8) n
Ta2 Sr O2 1_555 2_555 88.26(5) n
Ta2 Sr O2 1_555 3_565 91.49(5) n
Ta2 Sr O2 1_555 4_565 35.32(9) n
Ta2 Sr O2 1_555 101_455 144.72(9) n
Ta2 Sr O2 1_555 102_555 88.49(5) n
Ta2 Sr O2 1_555 103_555 91.72(5) n
Ta2 Sr Ta2 101_445 101_455 109.4021(19) n
Ta2 Sr O1 101_445 1_555 35.31(12) n
Ta2 Sr O1 101_445 1_565 144.72(12) n
Ta2 Sr O1 101_445 -101_455 89.99(7) n
Ta2 Sr O1 101_445 -101_555 89.99(7) n
Ta2 Sr O2 101_445 1_555 88.49(5) n
Ta2 Sr O2 101_445 2_555 91.72(5) n
Ta2 Sr O2 101_445 3_565 144.72(8) n
Ta2 Sr O2 101_445 4_565 144.72(9) n
Ta2 Sr O2 101_445 101_455 88.26(5) n
Ta2 Sr O2 101_445 102_555 91.49(5) n
Ta2 Sr O2 101_445 103_555 35.32(9) n
Ta2 Sr O1 101_455 1_555 144.72(12) n
Ta2 Sr O1 101_455 1_565 35.31(12) n
Ta2 Sr O1 101_455 -101_455 89.99(7) n
Ta2 Sr O1 101_455 -101_555 89.99(7) n
Ta2 Sr O2 101_455 1_555 144.72(8) n
Ta2 Sr O2 101_455 2_555 144.72(9) n
Ta2 Sr O2 101_455 3_565 88.49(5) n
Ta2 Sr O2 101_455 4_565 91.72(5) n
Ta2 Sr O2 101_455 101_455 35.32(9) n
Ta2 Sr O2 101_455 102_555 35.31(8) n
Ta2 Sr O2 101_455 103_555 88.26(5) n
O1 Sr O1 1_555 1_565 180.00000(10) n
O1 Sr O1 1_555 -101_455 90.00000(10) n
O1 Sr O1 1_555 -101_555 90.00000(10) n
O1 Sr O2 1_555 1_555 58.91(12) n
O1 Sr O2 1_555 2_555 61.19(12) n
O1 Sr O2 1_555 3_565 121.07(12) n
O1 Sr O2 1_555 4_565 118.78(12) n
O1 Sr O2 1_555 101_455 118.78(12) n
O1 Sr O2 1_555 102_555 121.07(12) n
O1 Sr O2 1_555 103_555 61.24(12) n
O1 Sr O1 1_565 -101_455 90.00000(10) n
O1 Sr O1 1_565 -101_555 90.00000(10) n
O1 Sr O2 1_565 1_555 121.07(12) n
O1 Sr O2 1_565 2_555 118.78(12) n
O1 Sr O2 1_565 3_565 58.91(12) n
O1 Sr O2 1_565 4_565 61.19(12) n
O1 Sr O2 1_565 101_455 61.24(12) n
O1 Sr O2 1_565 102_555 58.96(12) n
O1 Sr O2 1_565 103_555 118.78(12) n
O1 Sr O1 -101_455 -101_555 180.00000(10) n
O1 Sr O2 -101_455 1_555 121.07(12) n
O1 Sr O2 -101_455 2_555 61.24(12) n
O1 Sr O2 -101_455 3_565 58.96(12) n
O1 Sr O2 -101_455 4_565 118.78(12) n
O1 Sr O2 -101_455 101_455 61.19(12) n
O1 Sr O2 -101_455 102_555 121.07(12) n
O1 Sr O2 -101_455 103_555 118.78(12) n
O1 Sr O2 -101_555 1_555 58.96(12) n
O1 Sr O2 -101_555 2_555 118.78(12) n
O1 Sr O2 -101_555 3_565 121.07(12) n
O1 Sr O2 -101_555 4_565 61.24(12) n
O1 Sr O2 -101_555 101_455 118.78(12) n
O1 Sr O2 -101_555 102_555 58.91(12) n
O1 Sr O2 -101_555 103_555 61.19(12) n
O2 Sr O2 1_555 2_555 59.93(14) n
O2 Sr O2 1_555 3_565 93.74(3) n
O2 Sr O2 1_555 4_565 59.98(14) n
O2 Sr O2 1_555 101_455 176.05(4) n
O2 Sr O2 1_555 102_555 117.863(19) n
O2 Sr O2 1_555 103_555 90.209(3) n
O2 Sr O2 2_555 3_565 59.98(14) n
O2 Sr O2 2_555 4_565 85.84(4) n
O2 Sr O2 2_555 101_455 122.43(2) n
O2 Sr O2 2_555 102_555 176.05(4) n
O2 Sr O2 2_555 103_555 122.43(2) n
O2 Sr O2 3_565 4_565 59.93(14) n
O2 Sr O2 3_565 101_455 90.209(3) n
O2 Sr O2 3_565 102_555 117.863(19) n
O2 Sr O2 3_565 103_555 176.05(4) n
O2 Sr O2 4_565 101_455 122.43(2) n
O2 Sr O2 4_565 102_555 90.209(3) n
O2 Sr O2 4_565 103_555 122.43(2) n
O2 Sr O2 101_455 102_555 59.98(14) n
O2 Sr O2 101_455 103_555 85.84(4) n
O2 Sr O2 102_555 103_555 59.93(14) n
Sr Ga1 Sr 1_545 1_555 109.4021(19) n
Sr Ga1 Sr 1_545 2_555 70.4942(10) n
Sr Ga1 Sr 1_545 2_655 70.4942(10) n
Sr Ga1 Sr 1_545 -1_555 70.5979(19) n
Sr Ga1 Sr 1_545 -1_565 179.9802 n
Sr Ga1 Sr 1_545 -2_455 109.5058(10) n
Sr Ga1 Sr 1_545 -2_555 109.5058(10) n
Sr Ga1 O1 1_545 1_555 54.7010(10) n
Sr Ga1 O1 1_545 -1_555 125.2990(10) n
Sr Ga1 O2 1_545 1_555 122.41(3) n
Sr Ga1 O2 1_545 2_555 127.98(3) n
Sr Ga1 O2 1_545 3_555 57.59(3) n
Sr Ga1 O2 1_545 4_555 52.02(3) n
Sr Ga1 Sr 1_555 2_555 70.4942(10) n
Sr Ga1 Sr 1_555 2_655 70.4942(10) n
Sr Ga1 Sr 1_555 -1_555 179.9802 n
Sr Ga1 Sr 1_555 -1_565 70.5979(19) n
Sr Ga1 Sr 1_555 -2_455 109.5058(10) n
Sr Ga1 Sr 1_555 -2_555 109.5058(10) n
Sr Ga1 O1 1_555 1_555 54.7010(10) n
Sr Ga1 O1 1_555 -1_555 125.2990(10) n
Sr Ga1 O2 1_555 1_555 57.59(3) n
Sr Ga1 O2 1_555 2_555 52.02(3) n
Sr Ga1 O2 1_555 3_555 122.41(3) n
Sr Ga1 O2 1_555 4_555 127.98(3) n
Sr Ga1 Sr 2_555 2_655 109.4021(19) n
Sr Ga1 Sr 2_555 -1_555 109.5058(10) n
Sr Ga1 Sr 2_555 -1_565 109.5058(10) n
Sr Ga1 Sr 2_555 -2_455 70.5979(19) n
Sr Ga1 Sr 2_555 -2_555 179.9802 n
Sr Ga1 O1 2_555 1_555 54.7010(10) n
Sr Ga1 O1 2_555 -1_555 125.2990(10) n
Sr Ga1 O2 2_555 1_555 127.98(3) n
Sr Ga1 O2 2_555 2_555 57.59(3) n
Sr Ga1 O2 2_555 3_555 52.02(3) n
Sr Ga1 O2 2_555 4_555 122.41(3) n
Sr Ga1 Sr 2_655 -1_555 109.5058(10) n
Sr Ga1 Sr 2_655 -1_565 109.5058(10) n
Sr Ga1 Sr 2_655 -2_455 179.9802 n
Sr Ga1 Sr 2_655 -2_555 70.5979(19) n
Sr Ga1 O1 2_655 1_555 54.7010(10) n
Sr Ga1 O1 2_655 -1_555 125.2990(10) n
Sr Ga1 O2 2_655 1_555 52.02(3) n
Sr Ga1 O2 2_655 2_555 122.41(3) n
Sr Ga1 O2 2_655 3_555 127.98(3) n
Sr Ga1 O2 2_655 4_555 57.59(3) n
Sr Ga1 Sr -1_555 -1_565 109.4021(19) n
Sr Ga1 Sr -1_555 -2_455 70.4942(10) n
Sr Ga1 Sr -1_555 -2_555 70.4942(10) n
Sr Ga1 O1 -1_555 1_555 125.2990(10) n
Sr Ga1 O1 -1_555 -1_555 54.7010(10) n
Sr Ga1 O2 -1_555 1_555 122.41(3) n
Sr Ga1 O2 -1_555 2_555 127.98(3) n
Sr Ga1 O2 -1_555 3_555 57.59(3) n
Sr Ga1 O2 -1_555 4_555 52.02(3) n
Sr Ga1 Sr -1_565 -2_455 70.4942(10) n
Sr Ga1 Sr -1_565 -2_555 70.4942(10) n
Sr Ga1 O1 -1_565 1_555 125.2990(10) n
Sr Ga1 O1 -1_565 -1_555 54.7010(10) n
Sr Ga1 O2 -1_565 1_555 57.59(3) n
Sr Ga1 O2 -1_565 2_555 52.02(3) n
Sr Ga1 O2 -1_565 3_555 122.41(3) n
Sr Ga1 O2 -1_565 4_555 127.98(3) n
Sr Ga1 Sr -2_455 -2_555 109.4021(19) n
Sr Ga1 O1 -2_455 1_555 125.2990(10) n
Sr Ga1 O1 -2_455 -1_555 54.7010(10) n
Sr Ga1 O2 -2_455 1_555 127.98(3) n
Sr Ga1 O2 -2_455 2_555 57.59(3) n
Sr Ga1 O2 -2_455 3_555 52.02(3) n
Sr Ga1 O2 -2_455 4_555 122.41(3) n
Sr Ga1 O1 -2_555 1_555 125.2990(10) n
Sr Ga1 O1 -2_555 -1_555 54.7010(10) n
Sr Ga1 O2 -2_555 1_555 52.02(3) n
Sr Ga1 O2 -2_555 2_555 122.41(3) n
Sr Ga1 O2 -2_555 3_555 127.98(3) n
Sr Ga1 O2 -2_555 4_555 57.59(3) n
O1 Ga1 O1 1_555 -1_555 180.0 n
O1 Ga1 O2 1_555 1_555 90.0 n
O1 Ga1 O2 1_555 2_555 90.0 n
O1 Ga1 O2 1_555 3_555 90.0 n
O1 Ga1 O2 1_555 4_555 90.0 n
O1 Ga1 O2 -1_555 1_555 90.0 n
O1 Ga1 O2 -1_555 2_555 90.0 n
O1 Ga1 O2 -1_555 3_555 90.0 n
O1 Ga1 O2 -1_555 4_555 90.0 n
O2 Ga1 O2 1_555 2_555 90.0 n
O2 Ga1 O2 1_555 3_555 179.9802 n
O2 Ga1 O2 1_555 4_555 90.0 n
O2 Ga1 O2 2_555 3_555 90.0 n
O2 Ga1 O2 2_555 4_555 180.0 n
O2 Ga1 O2 3_555 4_555 90.0 n
Sr Ta2 Sr 1_555 1_655 109.4021(19) n
Sr Ta2 Sr 1_555 2_655 70.4942(10) n
Sr Ta2 Sr 1_555 2_665 70.4942(10) n
Sr Ta2 Sr 1_555 -1_565 70.5979(19) n
Sr Ta2 Sr 1_555 -1_665 179.9802 n
Sr Ta2 Sr 1_555 -2_555 109.5058(10) n
Sr Ta2 Sr 1_555 -2_565 109.5058(10) n
Sr Ta2 O1 1_555 101_554 125.2990(10) n
Sr Ta2 O1 1_555 -101_555 54.7010(10) n
Sr Ta2 O2 1_555 1_555 57.58(3) n
Sr Ta2 O2 1_555 2_655 127.98(3) n
Sr Ta2 O2 1_555 3_665 122.42(3) n
Sr Ta2 O2 1_555 4_565 52.02(3) n
Sr Ta2 Sr 1_655 2_655 70.4942(10) n
Sr Ta2 Sr 1_655 2_665 70.4942(10) n
Sr Ta2 Sr 1_655 -1_565 179.9802 n
Sr Ta2 Sr 1_655 -1_665 70.5979(19) n
Sr Ta2 Sr 1_655 -2_555 109.5058(10) n
Sr Ta2 Sr 1_655 -2_565 109.5058(10) n
Sr Ta2 O1 1_655 101_554 125.2990(10) n
Sr Ta2 O1 1_655 -101_555 54.7010(10) n
Sr Ta2 O2 1_655 1_555 122.42(3) n
Sr Ta2 O2 1_655 2_655 52.02(3) n
Sr Ta2 O2 1_655 3_665 57.58(3) n
Sr Ta2 O2 1_655 4_565 127.98(3) n
Sr Ta2 Sr 2_655 2_665 109.4021(19) n
Sr Ta2 Sr 2_655 -1_565 109.5058(10) n
Sr Ta2 Sr 2_655 -1_665 109.5058(10) n
Sr Ta2 Sr 2_655 -2_555 70.5979(19) n
Sr Ta2 Sr 2_655 -2_565 179.9802 n
Sr Ta2 O1 2_655 101_554 125.2990(10) n
Sr Ta2 O1 2_655 -101_555 54.7010(10) n
Sr Ta2 O2 2_655 1_555 52.02(3) n
Sr Ta2 O2 2_655 2_655 57.58(3) n
Sr Ta2 O2 2_655 3_665 127.98(3) n
Sr Ta2 O2 2_655 4_565 122.42(3) n
Sr Ta2 Sr 2_665 -1_565 109.5058(10) n
Sr Ta2 Sr 2_665 -1_665 109.5058(10) n
Sr Ta2 Sr 2_665 -2_555 179.9802 n
Sr Ta2 Sr 2_665 -2_565 70.5979(19) n
Sr Ta2 O1 2_665 101_554 125.2990(10) n
Sr Ta2 O1 2_665 -101_555 54.7010(10) n
Sr Ta2 O2 2_665 1_555 127.98(3) n
Sr Ta2 O2 2_665 2_655 122.42(3) n
Sr Ta2 O2 2_665 3_665 52.02(3) n
Sr Ta2 O2 2_665 4_565 57.58(3) n
Sr Ta2 Sr -1_565 -1_665 109.4021(19) n
Sr Ta2 Sr -1_565 -2_555 70.4942(10) n
Sr Ta2 Sr -1_565 -2_565 70.4942(10) n
Sr Ta2 O1 -1_565 101_554 54.7010(10) n
Sr Ta2 O1 -1_565 -101_555 125.2990(10) n
Sr Ta2 O2 -1_565 1_555 57.58(3) n
Sr Ta2 O2 -1_565 2_655 127.98(3) n
Sr Ta2 O2 -1_565 3_665 122.42(3) n
Sr Ta2 O2 -1_565 4_565 52.02(3) n
Sr Ta2 Sr -1_665 -2_555 70.4942(10) n
Sr Ta2 Sr -1_665 -2_565 70.4942(10) n
Sr Ta2 O1 -1_665 101_554 54.7010(10) n
Sr Ta2 O1 -1_665 -101_555 125.2990(10) n
Sr Ta2 O2 -1_665 1_555 122.42(3) n
Sr Ta2 O2 -1_665 2_655 52.02(3) n
Sr Ta2 O2 -1_665 3_665 57.58(3) n
Sr Ta2 O2 -1_665 4_565 127.98(3) n
Sr Ta2 Sr -2_555 -2_565 109.4021(19) n
Sr Ta2 O1 -2_555 101_554 54.7010(10) n
Sr Ta2 O1 -2_555 -101_555 125.2990(10) n
Sr Ta2 O2 -2_555 1_555 52.02(3) n
Sr Ta2 O2 -2_555 2_655 57.58(3) n
Sr Ta2 O2 -2_555 3_665 127.98(3) n
Sr Ta2 O2 -2_555 4_565 122.42(3) n
Sr Ta2 O1 -2_565 101_554 54.7010(10) n
Sr Ta2 O1 -2_565 -101_555 125.2990(10) n
Sr Ta2 O2 -2_565 1_555 127.98(3) n
Sr Ta2 O2 -2_565 2_655 122.42(3) n
Sr Ta2 O2 -2_565 3_665 52.02(3) n
Sr Ta2 O2 -2_565 4_565 57.58(3) n
O1 Ta2 O1 101_554 -101_555 180.0 n
O1 Ta2 O2 101_554 1_555 90.0 n
O1 Ta2 O2 101_554 2_655 90.0 n
O1 Ta2 O2 101_554 3_665 90.0 n
O1 Ta2 O2 101_554 4_565 90.0 n
O1 Ta2 O2 -101_555 1_555 90.0 n
O1 Ta2 O2 -101_555 2_655 90.0 n
O1 Ta2 O2 -101_555 3_665 90.0 n
O1 Ta2 O2 -101_555 4_565 90.0 n
O2 Ta2 O2 1_555 2_655 90.0 n
O2 Ta2 O2 1_555 3_665 180.0 n
O2 Ta2 O2 1_555 4_565 90.0 n
O2 Ta2 O2 2_655 3_665 90.0 n
O2 Ta2 O2 2_655 4_565 180.0 n
O2 Ta2 O2 3_665 4_565 90.0 n
Sr O1 Sr 1_545 1_555 180.00000(10) n
Sr O1 Sr 1_545 2_555 90.00000(10) n
Sr O1 Sr 1_545 2_655 90.00000(10) n
Sr O1 Ga1 1_545 1_555 90.02(12) n
Sr O1 Ta2 1_545 101_445 89.98(12) n
Sr O1 Sr 1_555 2_555 90.00000(10) n
Sr O1 Sr 1_555 2_655 90.00000(10) n
Sr O1 Ga1 1_555 1_555 90.02(12) n
Sr O1 Ta2 1_555 101_445 89.98(12) n
Sr O1 Sr 2_555 2_655 180.00000(10) n
Sr O1 Ga1 2_555 1_555 90.02(12) n
Sr O1 Ta2 2_555 101_445 89.98(12) n
Sr O1 Ga1 2_655 1_555 90.02(12) n
Sr O1 Ta2 2_655 101_445 89.98(12) n
Ga1 O1 Ta2 1_555 101_445 180.0 n
Sr O2 Sr 1_555 2_655 89.791(3) n
Sr O2 Sr 1_555 -1_565 86.26(3) n
Sr O2 Sr 1_555 -2_555 176.05(4) n
Sr O2 Ga1 1_555 1_555 87.14(8) n
Sr O2 Ta2 1_555 1_555 87.11(8) n
Sr O2 Sr 2_655 -1_565 176.05(4) n
Sr O2 Sr 2_655 -2_555 94.16(4) n
Sr O2 Ga1 2_655 1_555 92.70(10) n
Sr O2 Ta2 2_655 1_555 92.67(10) n
Sr O2 Sr -1_565 -2_555 89.791(3) n
Sr O2 Ga1 -1_565 1_555 87.14(8) n
Sr O2 Ta2 -1_565 1_555 87.11(8) n
Sr O2 Ga1 -2_555 1_555 92.70(10) n
Sr O2 Ta2 -2_555 1_555 92.67(10) n
Ga1 O2 Ta2 1_555 1_555 172.13(16) n

loop_
_geom_bond_atom_site_label_1
_geom_bond_atom_site_label_2
_geom_bond_site_symmetry_2
_geom_bond_distance
_geom_bond_publ_flag
Sr Sr 2_555 3.94240(7) n
Sr Sr 2_565 3.94240(7) n
Sr Sr 2_655 3.94240(7) n
Sr Sr 2_665 3.94240(7) n
Sr Sr -1_565 3.94744(12) n
Sr Sr -1_566 3.94744(12) n
Sr Ga1 1_555 3.41567(6) n
Sr Ga1 1_565 3.41567(6) n
Sr Ga1 101_455 3.41567(6) n
Sr Ga1 101_555 3.41567(6) n
Sr Ta2 1_455 3.41567(6) n
Sr Ta2 1_555 3.41567(6) n
Sr Ta2 101_445 3.41567(6) n
Sr Ta2 101_455 3.41567(6) n
Sr O1 1_555 2.78770(5) n
Sr O1 1_565 2.78770(5) n
Sr O1 -101_455 2.78770(5) n
Sr O1 -101_555 2.78770(5) n
Sr O2 1_555 2.887(2) n
Sr O2 2_555 2.6954(19) n
Sr O2 3_565 2.887(2) n
Sr O2 4_565 2.6954(19) n
Sr O2 101_455 2.6952(8) n
Sr O2 102_555 2.8871(9) n
Sr O2 103_555 2.6952(8) n
Sr O2 104_455 2.8871(9) n
Ga1 Sr 1_545 3.41567(6) n
Ga1 Sr 1_555 3.41567(6) n
Ga1 Sr 2_555 3.41567(6) n
Ga1 Sr 2_655 3.41567(6) n
Ga1 Sr -1_555 3.41567(6) n
Ga1 Sr -1_565 3.41567(6) n
Ga1 Sr -2_455 3.41567(6) n
Ga1 Sr -2_555 3.41567(6) n
Ga1 O1 1_555 1.973(6) n
Ga1 O1 -1_555 1.973(6) n
Ga1 O2 1_555 1.975(4) n
Ga1 O2 2_555 1.975(4) n
Ga1 O2 3_555 1.975(4) n
Ga1 O2 4_555 1.975(4) n
Ta2 Sr 1_555 3.41567(6) n
Ta2 Sr 1_655 3.41567(6) n
Ta2 Sr 2_655 3.41567(6) n
Ta2 Sr 2_665 3.41567(6) n
Ta2 Sr -1_565 3.41567(6) n
Ta2 Sr -1_665 3.41567(6) n
Ta2 Sr -2_555 3.41567(6) n
Ta2 Sr -2_565 3.41567(6) n
Ta2 O1 101_554 1.974(6) n
Ta2 O1 -101_555 1.974(6) n
Ta2 O2 1_555 1.977(4) n
Ta2 O2 2_655 1.977(4) n
Ta2 O2 3_665 1.977(4) n
Ta2 O2 4_565 1.977(4) n
O1 Sr 1_545 2.78770(5) n
O1 Sr 1_555 2.78770(5) n
O1 Sr 2_555 2.78770(5) n
O1 Sr 2_655 2.78770(5) n
O1 Ga1 1_555 1.973(6) n
O1 Ta2 101_445 1.974(6) n
O2 Sr 1_555 2.887(2) n
O2 Sr 2_655 2.6954(19) n
O2 Sr -1_565 2.8871(9) n
O2 Sr -2_555 2.6952(8) n
O2 Ga1 1_555 1.975(4) n
O2 Ta2 1_555 1.977(4) n
